data_7152175
loop_
_publ_author_name
'Wan, Jun-Hua'
'Fang, Wei-Fen'
'Li, Yi-Bao'
'Xiao, Xu-Qiong'
'Zhang, Li-Hong'
'Xu, Zheng'
'Peng, Jia-Jian'
'Lai, Guo-Qiao'

_publ_section_title
;
 Phosphole modified pentathienoacene: Synthesis, electronic properties and
 self-assembly.
;
_journal_issue 7
_journal_name_full 'Organic &amp; biomolecular chemistry'
_journal_page_first 1459
_journal_page_last 1466
_journal_paper_doi 10.1039/c1ob06584j
_journal_volume 10
_journal_year 2012
_chemical_formula_moiety 'C20 H13 O P S4, C H Cl3'
_chemical_formula_sum 'C21 H14 Cl3 O P S4'
_chemical_formula_weight 547.88
_chemical_name_systematic
;
?
;
_space_group_IT_number 29
_symmetry_cell_setting orthorhombic
_symmetry_space_group_name_Hall 'P 2c -2ac'
_symmetry_space_group_name_H-M 'P c a 21'
_atom_sites_solution_hydrogens geom
_atom_sites_solution_primary direct
_atom_sites_solution_secondary difmap
_audit_creation_method SHELXL-97
_cell_angle_alpha 90.00
_cell_angle_beta 90.00
_cell_angle_gamma 90.00
_cell_formula_units_Z 8
_cell_length_a 20.6692(4)
_cell_length_b 7.93121(18)
_cell_length_c 29.3363(8)
_cell_measurement_reflns_used 11405
_cell_measurement_temperature 293(2)
_cell_measurement_theta_max 29.4140
_cell_measurement_theta_min 2.7452
_cell_volume 4809.15(19)
_computing_cell_refinement 'CrysAlis PRO (Oxford Diffraction, 2009)'
_computing_data_collection 'CrysAlis PRO'
_computing_data_reduction 'CrysAlis PRO'
_computing_molecular_graphics 'OLEX2 (Dolomanov et al., 2009)'
_computing_publication_material OLEX2
_computing_structure_refinement 'SHELXL-97 (Sheldrick, 1997)'
_computing_structure_solution 'SHELXS-97 (Sheldrick, 1990)'
_diffrn_ambient_temperature 293(2)
_diffrn_detector_area_resol_mean 10.3592
_diffrn_measured_fraction_theta_full 0.999
_diffrn_measured_fraction_theta_max 0.999
_diffrn_measurement_device_type 'Xcalibur, Atlas, Gemini ultra'
_diffrn_measurement_method '\w scans'
_diffrn_radiation_monochromator graphite
_diffrn_radiation_source 'fine-focus sealed tube'
_diffrn_radiation_type MoK\a
_diffrn_radiation_wavelength 0.71073
_diffrn_reflns_av_R_equivalents 0.0452
_diffrn_reflns_av_sigmaI/netI 0.0410
_diffrn_reflns_limit_h_max 24
_diffrn_reflns_limit_h_min -24
_diffrn_reflns_limit_k_max 7
_diffrn_reflns_limit_k_min -9
_diffrn_reflns_limit_l_max 35
_diffrn_reflns_limit_l_min -35
_diffrn_reflns_number 35391
_diffrn_reflns_theta_full 25.34
_diffrn_reflns_theta_max 25.34
_diffrn_reflns_theta_min 2.75
_exptl_absorpt_coefficient_mu 0.808
_exptl_absorpt_correction_T_max 0.830
_exptl_absorpt_correction_T_min 0.748
_exptl_absorpt_correction_type multi-scan
_exptl_absorpt_process_details
;
CrysAlisPro, Oxford Diffraction Ltd.,
Empirical absorption correction using spherical harmonics,
implemented in SCALE3 ABSPACK scaling algorithm.
;
_exptl_crystal_colour yellow
_exptl_crystal_density_diffrn 1.513
_exptl_crystal_density_method 'not measured'
_exptl_crystal_description block
_exptl_crystal_F_000 2224
_exptl_crystal_size_max 0.40
_exptl_crystal_size_mid 0.31
_exptl_crystal_size_min 0.23
_refine_diff_density_max 0.499
_refine_diff_density_min -0.453
_refine_diff_density_rms 0.063
_refine_ls_abs_structure_details 'Flack H D (1983), Acta Cryst. A39, 876-881'
_refine_ls_abs_structure_Flack 0.25(10)
_refine_ls_extinction_method none
_refine_ls_goodness_of_fit_ref 1.025
_refine_ls_hydrogen_treatment constr
_refine_ls_matrix_type full
_refine_ls_number_parameters 545
_refine_ls_number_reflns 8740
_refine_ls_number_restraints 1
_refine_ls_restrained_S_all 1.025
_refine_ls_R_factor_all 0.0737
_refine_ls_R_factor_gt 0.0576
_refine_ls_shift/su_max 0.000
_refine_ls_shift/su_mean 0.000
_refine_ls_structure_factor_coef Fsqd
_refine_ls_weighting_details 'calc w=1/[\s^2^(Fo^2^)+(0.0682P)^2^+6.2335P] where P=(Fo^2^+2Fc^2^)/3'
_refine_ls_weighting_scheme calc
_refine_ls_wR_factor_gt 0.1410
_refine_ls_wR_factor_ref 0.1509
_reflns_number_gt 7098
_reflns_number_total 8740
_reflns_threshold_expression >2sigma(I)
_cod_data_source_file c1ob06584j.txt
_cod_data_source_block 101102_z0101101_27
_cod_depositor_comments
;
The following automatic conversions were performed:

'_exptl_absorpt_correction_type' value 'multi-scan'' was replaced
with the value 'multi-scan' as specified in the replacement file
'src/cod-tools/trunk/data/replacement-values/replacement_values.lst'.

Automatic conversion script
Id: cif_fix_values 5376 2017-05-30 11:51:03Z andrius 
;
_cod_database_code 7152175

loop_
_symmetry_equiv_pos_as_xyz
'x, y, z'
'-x, -y, z+1/2'
'-x+1/2, y, z+1/2'
'x+1/2, -y, z'

loop_
_atom_site_label
_atom_site_type_symbol
_atom_site_fract_x
_atom_site_fract_y
_atom_site_fract_z
_atom_site_U_iso_or_equiv
_atom_site_adp_type
_atom_site_occupancy
_atom_site_symmetry_multiplicity
_atom_site_calc_flag
_atom_site_refinement_flags
Cl1 Cl 0.26946(15) 0.5315(5) 0.07928(11) 0.1193(10) Uani 1 1 d .
Cl2 Cl 0.17284(19) 0.2737(5) 0.08253(15) 0.1546(13) Uani 1 1 d .
Cl3 Cl 0.1363(2) 0.6158(8) 0.09062(16) 0.219(3) Uani 1 1 d .
Cl4 Cl 0.01545(16) 0.9564(5) 0.04662(12) 0.1299(11) Uani 1 1 d .
Cl5 Cl -0.0936(2) 1.1533(10) 0.03259(15) 0.252(4) Uani 1 1 d .
Cl6 Cl -0.1057(3) 0.8033(13) 0.0334(2) 0.351(6) Uani 1 1 d .
S1 S 0.59924(7) 0.1959(2) 0.29096(6) 0.0564(4) Uani 1 1 d .
S2 S 0.41340(7) 0.0492(2) 0.25430(5) 0.0442(3) Uani 1 1 d .
S3 S 0.29260(7) -0.09255(19) 0.33984(5) 0.0440(3) Uani 1 1 d .
S4 S 0.33875(8) -0.1375(3) 0.47725(6) 0.0591(4) Uani 1 1 d .
S5 S 0.41624(8) 0.6319(2) 0.14465(6) 0.0593(5) Uani 1 1 d .
S6 S 0.46328(7) 0.58784(19) 0.28189(5) 0.0460(4) Uani 1 1 d .
S7 S 0.34307(7) 0.4476(2) 0.36781(5) 0.0466(4) Uani 1 1 d .
S8 S 0.15681(7) 0.3013(2) 0.33201(7) 0.0580(4) Uani 1 1 d .
P1 P 0.47774(7) 0.03467(19) 0.39107(6) 0.0367(3) Uani 1 1 d .
P2 P 0.27852(7) 0.45708(19) 0.23124(5) 0.0378(3) Uani 1 1 d .
O1 O 0.52749(18) -0.0715(5) 0.41290(14) 0.0463(10) Uani 1 1 d .
O2 O 0.22763(19) 0.5636(5) 0.20883(15) 0.0476(10) Uani 1 1 d .
C1 C 0.5109(4) 0.1932(11) 0.1678(2) 0.075(2) Uani 1 1 d .
H1A H 0.4822 0.1013 0.1610 0.112 Uiso 1 1 calc R
H1C H 0.5482 0.1869 0.1485 0.112 Uiso 1 1 calc R
H1B H 0.4889 0.2981 0.1627 0.112 Uiso 1 1 calc R
C2 C 0.5904(3) 0.2315(9) 0.2331(3) 0.0565(17) Uani 1 1 d .
H2 H 0.6227 0.2792 0.2152 0.068 Uiso 1 1 calc R
C3 C 0.5313(3) 0.1828(7) 0.2162(2) 0.0488(15) Uani 1 1 d .
C4 C 0.4922(3) 0.1190(8) 0.2518(2) 0.0437(13) Uani 1 1 d .
C5 C 0.5209(3) 0.1174(7) 0.2951(2) 0.0446(14) Uani 1 1 d .
C6 C 0.4794(2) 0.0619(7) 0.3301(2) 0.0384(13) Uani 1 1 d .
C7 C 0.4204(3) 0.0203(7) 0.3116(2) 0.0367(14) Uani 1 1 d .
C8 C 0.3721(3) -0.0332(7) 0.3464(2) 0.0377(13) Uani 1 1 d .
C9 C 0.3952(3) -0.0442(7) 0.3898(2) 0.0388(12) Uani 1 1 d .
C10 C 0.3461(3) -0.0977(7) 0.4197(2) 0.0400(13) Uani 1 1 d .
C11 C 0.2879(3) -0.1294(7) 0.3976(2) 0.0427(13) Uani 1 1 d .
C12 C 0.2371(3) -0.1884(8) 0.4268(2) 0.0513(16) Uani 1 1 d .
C13 C 0.2582(3) -0.1987(9) 0.4696(3) 0.0629(19) Uani 1 1 d .
H13 H 0.2322 -0.2356 0.4934 0.075 Uiso 1 1 calc R
C14 C 0.1701(3) -0.2291(10) 0.4103(3) 0.064(2) Uani 1 1 d .
H14A H 0.1527 -0.1337 0.3944 0.096 Uiso 1 1 calc R
H14C H 0.1430 -0.2553 0.4360 0.096 Uiso 1 1 calc R
H14B H 0.1718 -0.3244 0.3902 0.096 Uiso 1 1 calc R
C15 C 0.4738(3) 0.2434(7) 0.4152(2) 0.0410(13) Uani 1 1 d .
C16 C 0.4421(4) 0.2689(9) 0.4552(2) 0.069(2) Uani 1 1 d .
H16 H 0.4209 0.1795 0.4693 0.082 Uiso 1 1 calc R
C17 C 0.4410(5) 0.4305(11) 0.4755(3) 0.089(3) Uani 1 1 d .
H17 H 0.4194 0.4486 0.5029 0.107 Uiso 1 1 calc R
C18 C 0.4734(4) 0.5634(10) 0.4534(4) 0.084(3) Uani 1 1 d .
H18 H 0.4737 0.6710 0.4659 0.101 Uiso 1 1 calc R
C19 C 0.5042(4) 0.5318(10) 0.4135(3) 0.065(2) Uani 1 1 d .
H19 H 0.5254 0.6197 0.3988 0.078 Uiso 1 1 calc R
C20 C 0.5050(3) 0.3764(7) 0.3943(3) 0.0543(16) Uani 1 1 d .
H20 H 0.5267 0.3593 0.3670 0.065 Uiso 1 1 calc R
C21 C 0.5855(3) 0.7290(10) 0.2106(3) 0.067(2) Uani 1 1 d .
H21A H 0.6125 0.6306 0.2097 0.100 Uiso 1 1 calc R
H21C H 0.5837 0.7714 0.2413 0.100 Uiso 1 1 calc R
H21B H 0.6030 0.8140 0.1909 0.100 Uiso 1 1 calc R
C22 C 0.4957(3) 0.6929(9) 0.1515(3) 0.0601(18) Uani 1 1 d .
H22 H 0.5213 0.7294 0.1274 0.072 Uiso 1 1 calc R
C23 C 0.5179(3) 0.6833(8) 0.1949(2) 0.0504(15) Uani 1 1 d .
C24 C 0.4681(3) 0.6241(7) 0.2237(2) 0.0434(14) Uani 1 1 d .
C25 C 0.4099(3) 0.5896(8) 0.2022(2) 0.0441(14) Uani 1 1 d .
C26 C 0.3604(3) 0.5323(7) 0.2327(2) 0.0360(12) Uani 1 1 d .
C27 C 0.3830(3) 0.5311(7) 0.2775(2) 0.0412(14) Uani 1 1 d .
C28 C 0.3377(3) 0.4737(8) 0.3088(2) 0.0413(15) Uani 1 1 d .
C29 C 0.2770(2) 0.4324(7) 0.2923(2) 0.0423(14) Uani 1 1 d .
C30 C 0.2347(3) 0.3778(7) 0.32815(19) 0.0392(13) Uani 1 1 d .
C31 C 0.2637(3) 0.3784(7) 0.3697(2) 0.0442(13) Uani 1 1 d .
C32 C 0.2244(3) 0.3195(8) 0.4060(2) 0.0520(16) Uani 1 1 d .
C33 C 0.1667(3) 0.2722(9) 0.3903(3) 0.0607(18) Uani 1 1 d .
H33 H 0.1346 0.2274 0.4089 0.073 Uiso 1 1 calc R
C34 C 0.2809(3) 0.2506(7) 0.2075(2) 0.0405(13) Uani 1 1 d .
C35 C 0.2494(3) 0.1176(7) 0.2287(2) 0.0490(15) Uani 1 1 d .
H35 H 0.2271 0.1354 0.2558 0.059 Uiso 1 1 calc R
C36 C 0.2510(4) -0.0417(9) 0.2094(3) 0.071(2) Uani 1 1 d .
H36 H 0.2297 -0.1309 0.2235 0.085 Uiso 1 1 calc R
C37 C 0.2835(4) -0.0673(9) 0.1700(3) 0.067(2) Uani 1 1 d .
H37 H 0.2845 -0.1742 0.1570 0.080 Uiso 1 1 calc R
C38 C 0.3139(4) 0.0584(10) 0.1499(3) 0.074(2) Uani 1 1 d .
H38 H 0.3354 0.0376 0.1226 0.089 Uiso 1 1 calc R
C39 C 0.3151(4) 0.2189(8) 0.1674(2) 0.0580(17) Uani 1 1 d .
H39 H 0.3382 0.3043 0.1530 0.070 Uiso 1 1 calc R
C40 C 0.2474(4) 0.3050(11) 0.4556(2) 0.073(2) Uani 1 1 d .
H40C H 0.2463 0.4142 0.4697 0.109 Uiso 1 1 calc R
H40B H 0.2908 0.2622 0.4562 0.109 Uiso 1 1 calc R
H40A H 0.2194 0.2295 0.4720 0.109 Uiso 1 1 calc R
C41 C 0.1972(5) 0.4757(14) 0.1030(4) 0.097(3) Uani 1 1 d .
H41 H 0.2025 0.4697 0.1362 0.117 Uiso 1 1 calc R
C42 C -0.0589(6) 0.962(2) 0.0201(4) 0.162(7) Uani 1 1 d .
H42 H -0.0514 0.9581 -0.0129 0.194 Uiso 1 1 calc R

loop_
_atom_site_aniso_label
_atom_site_aniso_U_11
_atom_site_aniso_U_22
_atom_site_aniso_U_33
_atom_site_aniso_U_23
_atom_site_aniso_U_13
_atom_site_aniso_U_12
Cl1 0.105(2) 0.172(3) 0.081(2) 0.0224(18) 0.0038(16) -0.0009(19)
Cl2 0.152(3) 0.144(3) 0.168(3) -0.006(2) -0.014(3) -0.021(2)
Cl3 0.179(4) 0.332(6) 0.144(3) -0.085(4) -0.048(3) 0.155(4)
Cl4 0.109(2) 0.184(3) 0.096(2) 0.014(2) -0.0136(17) 0.011(2)
Cl5 0.176(4) 0.475(10) 0.104(3) -0.060(4) -0.009(3) 0.177(5)
Cl6 0.264(7) 0.623(15) 0.164(5) -0.157(7) 0.097(5) -0.285(9)
S1 0.0385(7) 0.0683(11) 0.0623(11) 0.0065(9) 0.0043(7) -0.0076(8)
S2 0.0425(8) 0.0499(8) 0.0403(9) 0.0034(7) 0.0009(6) 0.0003(7)
S3 0.0362(7) 0.0509(8) 0.0450(9) 0.0027(7) -0.0027(6) -0.0019(6)
S4 0.0502(9) 0.0813(12) 0.0459(9) 0.0169(9) -0.0007(7) -0.0055(8)
S5 0.0484(9) 0.0782(12) 0.0514(10) 0.0169(9) 0.0014(7) -0.0064(8)
S6 0.0357(7) 0.0504(8) 0.0518(10) -0.0006(7) -0.0035(6) -0.0027(6)
S7 0.0440(8) 0.0540(9) 0.0419(9) 0.0003(8) 0.0004(6) 0.0005(7)
S8 0.0404(8) 0.0681(11) 0.0656(11) 0.0043(9) 0.0064(8) -0.0077(8)
P1 0.0357(7) 0.0336(6) 0.0408(9) 0.0034(7) -0.0022(6) -0.0028(6)
P2 0.0336(7) 0.0335(7) 0.0462(9) 0.0039(8) -0.0006(6) 0.0025(7)
O1 0.039(2) 0.046(2) 0.054(3) 0.0035(19) -0.0051(18) 0.0002(19)
O2 0.044(2) 0.041(2) 0.058(3) 0.0078(19) -0.0122(19) 0.0050(19)
C1 0.068(5) 0.101(6) 0.054(5) 0.011(4) 0.002(4) -0.003(4)
C2 0.049(4) 0.055(4) 0.066(5) 0.010(3) 0.014(3) 0.010(3)
C3 0.050(4) 0.044(3) 0.053(4) 0.006(3) 0.007(3) 0.008(3)
C4 0.041(3) 0.050(3) 0.039(3) -0.001(3) 0.005(3) 0.005(3)
C5 0.038(3) 0.043(3) 0.053(4) -0.001(3) 0.002(3) 0.001(3)
C6 0.035(3) 0.039(3) 0.042(3) 0.004(3) -0.001(2) 0.000(2)
C7 0.032(3) 0.044(3) 0.035(4) 0.004(2) 0.003(2) -0.006(2)
C8 0.032(3) 0.034(3) 0.047(4) 0.016(3) -0.006(3) 0.004(2)
C9 0.035(3) 0.032(3) 0.050(4) 0.004(3) 0.000(3) 0.001(2)
C10 0.037(3) 0.039(3) 0.045(4) 0.002(3) 0.001(2) 0.003(2)
C11 0.037(3) 0.040(3) 0.051(4) 0.004(3) -0.004(2) 0.002(2)
C12 0.038(3) 0.059(4) 0.057(4) 0.011(3) 0.005(3) -0.004(3)
C13 0.043(3) 0.080(5) 0.066(5) 0.026(4) 0.009(3) -0.001(3)
C14 0.038(3) 0.088(5) 0.065(5) 0.006(4) -0.001(3) -0.017(3)
C15 0.038(3) 0.038(3) 0.047(4) -0.004(3) 0.001(2) 0.000(2)
C16 0.096(6) 0.053(4) 0.057(5) -0.001(3) 0.012(4) -0.013(4)
C17 0.124(8) 0.077(6) 0.067(6) -0.020(5) 0.035(5) -0.006(5)
C18 0.076(5) 0.049(4) 0.127(8) -0.015(5) 0.003(5) 0.005(4)
C19 0.057(4) 0.049(4) 0.089(6) -0.012(4) 0.022(4) -0.008(4)
C20 0.043(3) 0.039(3) 0.081(5) -0.001(3) 0.005(3) -0.001(3)
C21 0.048(4) 0.073(5) 0.081(6) 0.001(4) 0.005(4) -0.006(4)
C22 0.048(4) 0.070(5) 0.063(5) 0.018(4) 0.010(3) -0.001(3)
C23 0.037(3) 0.050(4) 0.065(4) -0.003(3) 0.005(3) -0.003(3)
C24 0.040(3) 0.039(3) 0.051(4) 0.003(3) 0.005(3) 0.000(2)
C25 0.035(3) 0.049(3) 0.048(4) 0.008(3) 0.000(3) 0.003(3)
C26 0.038(3) 0.031(2) 0.039(3) 0.002(3) -0.002(3) -0.006(3)
C27 0.035(3) 0.042(3) 0.046(4) -0.012(3) 0.001(3) 0.000(3)
C28 0.038(3) 0.040(3) 0.046(4) -0.006(3) -0.003(3) 0.012(3)
C29 0.034(3) 0.043(3) 0.050(4) -0.003(3) 0.003(3) 0.001(2)
C30 0.036(3) 0.045(3) 0.037(3) 0.003(2) 0.003(2) 0.003(2)
C31 0.048(3) 0.035(3) 0.049(4) 0.003(3) 0.008(3) 0.004(3)
C32 0.052(4) 0.055(4) 0.049(4) 0.005(3) 0.010(3) 0.008(3)
C33 0.051(4) 0.071(4) 0.060(4) 0.017(4) 0.021(3) 0.001(3)
C34 0.035(3) 0.040(3) 0.046(3) 0.002(3) -0.007(2) 0.005(2)
C35 0.041(3) 0.035(3) 0.072(4) 0.002(3) 0.016(3) 0.000(3)
C36 0.054(4) 0.032(3) 0.125(8) -0.011(4) 0.011(5) -0.009(3)
C37 0.087(5) 0.050(4) 0.063(5) -0.018(4) -0.006(4) -0.008(4)
C38 0.097(6) 0.067(5) 0.057(5) -0.012(4) 0.000(4) 0.017(5)
C39 0.081(5) 0.045(3) 0.048(4) 0.002(3) 0.005(3) 0.000(3)
C40 0.075(5) 0.089(6) 0.054(5) 0.018(4) 0.007(4) 0.002(4)
C41 0.087(7) 0.140(8) 0.064(7) 0.003(5) -0.019(5) 0.002(6)
C42 0.080(7) 0.36(2) 0.044(7) -0.031(9) 0.006(5) -0.001(10)

loop_
_atom_type_symbol
_atom_type_description
_atom_type_scat_dispersion_real
_atom_type_scat_dispersion_imag
_atom_type_scat_source
C C 0.0033 0.0016 'International Tables Vol C Tables 4.2.6.8 and 6.1.1.4'
H H 0.0000 0.0000 'International Tables Vol C Tables 4.2.6.8 and 6.1.1.4'
Cl Cl 0.1484 0.1585 'International Tables Vol C Tables 4.2.6.8 and 6.1.1.4'
O O 0.0106 0.0060 'International Tables Vol C Tables 4.2.6.8 and 6.1.1.4'
P P 0.1023 0.0942 'International Tables Vol C Tables 4.2.6.8 and 6.1.1.4'
S S 0.1246 0.1234 'International Tables Vol C Tables 4.2.6.8 and 6.1.1.4'

loop_
_geom_angle_atom_site_label_1
_geom_angle_atom_site_label_2
_geom_angle_atom_site_label_3
_geom_angle
C2 S1 C5 91.7(3)
C7 S2 C4 90.3(3)
C8 S3 C11 89.4(3)
C10 S4 C13 90.5(3)
C22 S5 C25 90.8(3)
C27 S6 C24 91.5(3)
C31 S7 C28 90.5(3)
C30 S8 C33 90.1(3)
O1 P1 C15 112.6(3)
O1 P1 C6 119.1(3)
C15 P1 C6 106.3(3)
O1 P1 C9 117.8(3)
C15 P1 C9 106.4(3)
C6 P1 C9 92.2(3)
O2 P2 C34 111.5(2)
O2 P2 C26 118.9(2)
C34 P2 C26 106.8(3)
O2 P2 C29 119.0(3)
C34 P2 C29 106.8(3)
C26 P2 C29 91.7(3)
C3 C1 H1A 109.5
C3 C1 H1C 109.5
H1A C1 H1C 109.5
C3 C1 H1B 109.5
H1A C1 H1B 109.5
H1C C1 H1B 109.5
C3 C2 S1 113.8(5)
C3 C2 H2 123.1
S1 C2 H2 123.1
C2 C3 C4 109.9(6)
C2 C3 C1 125.8(6)
C4 C3 C1 124.3(6)
C5 C4 C3 115.5(5)
C5 C4 S2 111.0(4)
C3 C4 S2 133.4(5)
C4 C5 C6 113.9(5)
C4 C5 S1 109.1(4)
C6 C5 S1 136.9(5)
C7 C6 C5 109.1(5)
C7 C6 P1 110.3(4)
C5 C6 P1 140.6(4)
C6 C7 C8 113.0(5)
C6 C7 S2 115.7(4)
C8 C7 S2 131.2(5)
C9 C8 C7 115.1(5)
C9 C8 S3 115.0(5)
C7 C8 S3 129.8(5)
C8 C9 C10 110.4(5)
C8 C9 P1 109.0(4)
C10 C9 P1 140.3(5)
C11 C10 C9 112.8(5)
C11 C10 S4 110.4(4)
C9 C10 S4 136.8(5)
C10 C11 C12 114.5(6)
C10 C11 S3 112.4(4)
C12 C11 S3 133.2(5)
C13 C12 C11 110.0(6)
C13 C12 C14 126.3(6)
C11 C12 C14 123.6(6)
C12 C13 S4 114.7(5)
C12 C13 H13 122.7
S4 C13 H13 122.7
C12 C14 H14A 109.5
C12 C14 H14C 109.5
H14A C14 H14C 109.5
C12 C14 H14B 109.5
H14A C14 H14B 109.5
H14C C14 H14B 109.5
C16 C15 C20 119.6(6)
C16 C15 P1 119.8(5)
C20 C15 P1 120.5(5)
C15 C16 C17 120.4(7)
C15 C16 H16 119.8
C17 C16 H16 119.8
C18 C17 C16 118.5(8)
C18 C17 H17 120.7
C16 C17 H17 120.7
C19 C18 C17 118.9(8)
C19 C18 H18 120.6
C17 C18 H18 120.6
C20 C19 C18 122.2(8)
C20 C19 H19 118.9
C18 C19 H19 118.9
C19 C20 C15 120.4(7)
C19 C20 H20 119.8
C15 C20 H20 119.8
C23 C21 H21A 109.5
C23 C21 H21C 109.5
H21A C21 H21C 109.5
C23 C21 H21B 109.5
H21A C21 H21B 109.5
H21C C21 H21B 109.5
C23 C22 S5 114.6(5)
C23 C22 H22 122.7
S5 C22 H22 122.7
C22 C23 C24 109.5(6)
C22 C23 C21 125.7(6)
C24 C23 C21 124.7(7)
C25 C24 C23 115.2(6)
C25 C24 S6 111.4(4)
C23 C24 S6 133.3(5)
C24 C25 C26 113.5(5)
C24 C25 S5 109.9(4)
C26 C25 S5 136.6(5)
C27 C26 C25 110.6(5)
C27 C26 P2 109.5(4)
C25 C26 P2 139.8(5)
C28 C27 C26 113.6(5)
C28 C27 S6 133.3(5)
C26 C27 S6 112.9(5)
C29 C28 C27 117.2(6)
C29 C28 S7 112.1(5)
C27 C28 S7 130.6(5)
C28 C29 C30 111.6(6)
C28 C29 P2 107.8(4)
C30 C29 P2 140.4(4)
C31 C30 C29 112.7(5)
C31 C30 S8 110.8(4)
C29 C30 S8 136.4(5)
C30 C31 C32 114.7(5)
C30 C31 S7 113.0(4)
C32 C31 S7 132.2(5)
C33 C32 C31 110.2(6)
C33 C32 C40 125.7(6)
C31 C32 C40 124.0(6)
C32 C33 S8 114.1(5)
C32 C33 H33 122.9
S8 C33 H33 122.9
C35 C34 C39 118.6(6)
C35 C34 P2 120.8(5)
C39 C34 P2 120.6(5)
C36 C35 C34 119.9(7)
C36 C35 H35 120.0
C34 C35 H35 120.0
C37 C36 C35 119.9(7)
C37 C36 H36 120.1
C35 C36 H36 120.1
C38 C37 C36 120.4(7)
C38 C37 H37 119.8
C36 C37 H37 119.8
C37 C38 C39 122.8(8)
C37 C38 H38 118.6
C39 C38 H38 118.6
C38 C39 C34 118.3(7)
C38 C39 H39 120.9
C34 C39 H39 120.9
C32 C40 H40C 109.5
C32 C40 H40B 109.5
H40C C40 H40B 109.5
C32 C40 H40A 109.5
H40C C40 H40A 109.5
H40B C40 H40A 109.5
Cl1 C41 Cl3 112.8(7)
Cl1 C41 Cl2 110.0(6)
Cl3 C41 Cl2 107.5(6)
Cl1 C41 H41 108.8
Cl3 C41 H41 108.8
Cl2 C41 H41 108.8
Cl6 C42 Cl5 112.4(8)
Cl6 C42 Cl4 113.6(10)
Cl5 C42 Cl4 107.3(9)
Cl6 C42 H42 107.8
Cl5 C42 H42 107.8
Cl4 C42 H42 107.8

loop_
_geom_bond_atom_site_label_1
_geom_bond_atom_site_label_2
_geom_bond_distance
Cl1 C41 1.706(11)
Cl2 C41 1.784(11)
Cl3 C41 1.719(11)
Cl4 C42 1.723(12)
Cl5 C42 1.718(18)
Cl6 C42 1.635(17)
S1 C2 1.729(8)
S1 C5 1.740(6)
S2 C7 1.702(7)
S2 C4 1.721(6)
S3 C8 1.720(6)
S3 C11 1.721(6)
S4 C10 1.725(6)
S4 C13 1.749(7)
S5 C22 1.724(7)
S5 C25 1.727(6)
S6 C27 1.724(6)
S6 C24 1.734(6)
S7 C31 1.730(6)
S7 C28 1.746(7)
S8 C30 1.723(5)
S8 C33 1.737(8)
P1 O1 1.476(4)
P1 C15 1.802(6)
P1 C6 1.803(6)
P1 C9 1.817(6)
P2 O2 1.501(4)
P2 C34 1.780(6)
P2 C26 1.795(6)
P2 C29 1.804(7)
C1 C3 1.481(9)
C1 H1A 0.9600
C1 H1C 0.9600
C1 H1B 0.9600
C2 C3 1.376(9)
C2 H2 0.9300
C3 C4 1.415(8)
C4 C5 1.402(8)
C5 C6 1.408(8)
C6 C7 1.375(8)
C7 C8 1.491(8)
C8 C9 1.363(9)
C9 C10 1.406(8)
C10 C11 1.389(8)
C11 C12 1.435(8)
C12 C13 1.331(9)
C12 C14 1.501(8)
C13 H13 0.9300
C14 H14A 0.9600
C14 H14C 0.9600
C14 H14B 0.9600
C15 C16 1.360(9)
C15 C20 1.380(8)
C16 C17 1.413(10)
C16 H16 0.9300
C17 C18 1.407(12)
C17 H17 0.9300
C18 C19 1.356(12)
C18 H18 0.9300
C19 C20 1.354(9)
C19 H19 0.9300
C20 H20 0.9300
C21 C23 1.515(9)
C21 H21A 0.9600
C21 H21C 0.9600
C21 H21B 0.9600
C22 C23 1.357(10)
C22 H22 0.9300
C23 C24 1.411(8)
C24 C25 1.387(8)
C25 C26 1.431(8)
C26 C27 1.397(9)
C27 C28 1.389(9)
C28 C29 1.383(8)
C29 C30 1.434(8)
C30 C31 1.359(8)
C31 C32 1.419(8)
C32 C33 1.332(10)
C32 C40 1.536(10)
C33 H33 0.9300
C34 C35 1.387(8)
C34 C39 1.395(9)
C35 C36 1.386(9)
C35 H35 0.9300
C36 C37 1.353(11)
C36 H36 0.9300
C37 C38 1.317(11)
C37 H37 0.9300
C38 C39 1.374(10)
C38 H38 0.9300
C39 H39 0.9300
C40 H40C 0.9600
C40 H40B 0.9600
C40 H40A 0.9600
C41 H41 0.9800
C42 H42 0.9800
